data_4001495
loop_
_publ_author_name
'Wang, Lei'
'Hung, Yi-Chung'
'Hwu, Shiou-Jyh'
'Koo, Hyun-Joo'
'Whangbo, M.-H.'

_publ_section_title
;
 Synthesis, Structure, and Properties of a New Family of Mixed-Framework
 Chalcohalide Semiconductors:&#x00A0; CdSbS2X (X = Cl, Br), CdBiS2X (X =
 Cl, Br), and CdBiSe2X (X = Br, I)
;
_journal_issue 5
_journal_name_full 'Chemistry of Materials'
_journal_page_first 1219
_journal_paper_doi 10.1021/cm0522230
_journal_volume 18
_journal_year 2006
_chemical_formula_moiety 'Bi Br Cd Se2'
_chemical_formula_sum 'Bi Br Cd Se2'
_chemical_formula_weight 559.21
_chemical_name_systematic
; 
 ? 
;
_space_group_IT_number 62
_symmetry_cell_setting orthorhombic
_symmetry_space_group_name_Hall '-P 2ac 2n'
_symmetry_space_group_name_H-M 'P n m a'
_atom_sites_solution_hydrogens geom
_atom_sites_solution_primary direct
_atom_sites_solution_secondary difmap
_audit_creation_method SHELXL-97
_cell_angle_alpha 90.00
_cell_angle_beta 90.00
_cell_angle_gamma 90.00
_cell_formula_units_Z 4
_cell_length_a 10.025(2)
_cell_length_b 4.1190(8)
_cell_length_c 13.143(3)
_cell_measurement_reflns_used 3585
_cell_measurement_temperature 293.15
_cell_measurement_theta_max 26.3714
_cell_measurement_theta_min 2.0324
_cell_volume 542.7(2)
_computing_cell_refinement 'CrystalClear (Rigaku/MSC, 1999)'
_computing_data_collection 'CrystalClear (Rigaku/MSC, 1999)'
_computing_data_reduction 'CrystalClear (Rigaku/MSC, 1999)'
_computing_molecular_graphics 'SHELXTL (Bruker-AXS, 1999)'
_computing_publication_material 'SHELXTL (Bruker-AXS, 1999)'
_computing_structure_refinement 'SHELXTL (Bruker-AXS, 1999)'
_computing_structure_solution 'SHELXTL (Bruker-AXS, 1999)'
_diffrn_ambient_temperature 293.15
_diffrn_detector_area_resol_mean 14.6199
_diffrn_measured_fraction_theta_full 0.997
_diffrn_measured_fraction_theta_max 0.997
_diffrn_measurement_details
;
scan:
    Number of images: 360
               Slice: -90.0000 - 90.0000
         Image width: 0.5000
            Exp time: 15.0000
       Rotation axis: Omega
               Omega: 0.0000
                 Chi: 45.0000
                 Phi: 0.0000
                 XTD: 27.1416
              2theta: -0.0755
scan:
    Number of images: 120
               Slice: -30.0000 - 30.0000
         Image width: 0.5000
            Exp time: 15.0000
       Rotation axis: Omega
               Omega: 0.0000
                 Chi: 45.0000
                 Phi: 90.0000
                 XTD: 27.1416
              2theta: -0.0755

;
_diffrn_measurement_device
;
Mercury CCD (2x2 bin mode)
;
_diffrn_measurement_device_details
;
AFC8: Eulerian 3-circle
;
_diffrn_measurement_device_type 'Rigaku AFC8S'
_diffrn_measurement_method '\w scans'
_diffrn_radiation_detector CCD
_diffrn_radiation_monochromator graphite
_diffrn_radiation_source 'normal-focus sealed tube'
_diffrn_radiation_type MoK\a
_diffrn_radiation_wavelength 0.71073
_diffrn_reflns_av_R_equivalents 0.0476
_diffrn_reflns_av_sigmaI/netI 0.0214
_diffrn_reflns_limit_h_max 12
_diffrn_reflns_limit_h_min -12
_diffrn_reflns_limit_k_max 5
_diffrn_reflns_limit_k_min -5
_diffrn_reflns_limit_l_max 16
_diffrn_reflns_limit_l_min -14
_diffrn_reflns_number 5021
_diffrn_reflns_theta_full 26.37
_diffrn_reflns_theta_max 26.37
_diffrn_reflns_theta_min 3.10
_diffrn_standards_decay_% 0
_diffrn_standards_interval_count 0
_diffrn_standards_interval_time 0
_diffrn_standards_number 0
_exptl_absorpt_coefficient_mu 56.899
_exptl_absorpt_correction_T_max 0.3421
_exptl_absorpt_correction_T_min 0.0286
_exptl_absorpt_correction_type multi-scan
_exptl_absorpt_process_details 'REQAB, CrystalClear'
_exptl_crystal_colour Black
_exptl_crystal_density_diffrn 6.844
_exptl_crystal_density_method 'not measured'
_exptl_crystal_description Needle
_exptl_crystal_F_000 936
_exptl_crystal_size_max 0.22
_exptl_crystal_size_mid 0.02
_exptl_crystal_size_min 0.02
_refine_diff_density_max 3.111
_refine_diff_density_min -1.249
_refine_diff_density_rms 0.283
_refine_ls_extinction_coef 0.0079(4)
_refine_ls_extinction_expression Fc^*^=kFc[1+0.001xFc^2^\l^3^/sin(2\q)]^-1/4^
_refine_ls_extinction_method SHELXL
_refine_ls_goodness_of_fit_ref 1.012
_refine_ls_matrix_type full
_refine_ls_number_parameters 35
_refine_ls_number_reflns 633
_refine_ls_number_restraints 0
_refine_ls_restrained_S_all 1.012
_refine_ls_R_factor_all 0.0291
_refine_ls_R_factor_gt 0.0258
_refine_ls_shift/su_max 0.000
_refine_ls_shift/su_mean 0.000
_refine_ls_structure_factor_coef Fsqd
_refine_ls_weighting_details 'calc w=1/[\s^2^(Fo^2^)+(0.0289P)^2^+9.9133P] where P=(Fo^2^+2Fc^2^)/3'
_refine_ls_weighting_scheme calc
_refine_ls_wR_factor_gt 0.0576
_refine_ls_wR_factor_ref 0.0588
_reflns_number_gt 591
_reflns_number_total 633
_reflns_threshold_expression >2sigma(I)
_cod_data_source_file cm0522230si20051006_033637.cif
_cod_data_source_block CdBiSe2Br_LW2-55c-new
_cod_original_cell_volume 542.71(19)
_cod_original_sg_symbol_H-M Pnma
_cod_database_code 4001495

loop_
_symmetry_equiv_pos_as_xyz
'x, y, z'
'-x+1/2, -y, z+1/2'
'-x, y+1/2, -z'
'x+1/2, -y+1/2, -z+1/2'
'-x, -y, -z'
'x-1/2, y, -z-1/2'
'x, -y-1/2, z'
'-x-1/2, y-1/2, z-1/2'

loop_
_atom_site_label
_atom_site_type_symbol
_atom_site_fract_x
_atom_site_fract_y
_atom_site_fract_z
_atom_site_U_iso_or_equiv
_atom_site_adp_type
_atom_site_occupancy
_atom_site_symmetry_multiplicity
_atom_site_calc_flag
_atom_site_refinement_flags
Bi Bi 0.19114(5) 1.2500 0.46858(4) 0.0206(2) Uani 1 2 d S
Cd Cd 0.50764(9) 0.7500 0.26520(7) 0.0224(3) Uani 1 2 d S
Se1 Se 0.24998(11) 0.7500 0.32850(9) 0.0152(3) Uani 1 2 d S
Se2 Se -0.05457(11) 1.2500 0.38523(8) 0.0147(3) Uani 1 2 d S
Br Br 0.57585(13) 0.2500 0.39591(9) 0.0217(3) Uani 1 2 d S

loop_
_atom_site_aniso_label
_atom_site_aniso_U_11
_atom_site_aniso_U_22
_atom_site_aniso_U_33
_atom_site_aniso_U_23
_atom_site_aniso_U_13
_atom_site_aniso_U_12
Bi 0.0201(3) 0.0202(3) 0.0214(3) 0.000 -0.00388(18) 0.000
Cd 0.0207(5) 0.0228(5) 0.0236(5) 0.000 0.0052(4) 0.000
Se1 0.0140(5) 0.0154(6) 0.0163(5) 0.000 0.0019(4) 0.000
Se2 0.0138(5) 0.0149(5) 0.0155(5) 0.000 0.0005(4) 0.000
Br 0.0250(6) 0.0202(6) 0.0201(6) 0.000 -0.0045(5) 0.000

loop_
_atom_type_symbol
_atom_type_description
_atom_type_scat_dispersion_real
_atom_type_scat_dispersion_imag
_atom_type_scat_source
Se Se -0.0929 2.2259 'International Tables Vol C Tables 4.2.6.8 and 6.1.1.4'
Br Br -0.2901 2.4595 'International Tables Vol C Tables 4.2.6.8 and 6.1.1.4'
Cd Cd -0.8075 1.2024 'International Tables Vol C Tables 4.2.6.8 and 6.1.1.4'
Bi Bi -4.1077 10.2566 'International Tables Vol C Tables 4.2.6.8 and 6.1.1.4'

loop_
_geom_angle_atom_site_label_1
_geom_angle_atom_site_label_2
_geom_angle_atom_site_label_3
_geom_angle
_geom_angle_site_symmetry_1
_geom_angle_site_symmetry_3
Se2 Bi Se1 85.75(3) . .
Se2 Bi Se1 85.75(3) . 1_565
Se1 Bi Se1 93.62(4) . 1_565
Se2 Bi Se2 81.36(3) . 5_586
Se1 Bi Se2 166.08(3) . 5_586
Se1 Bi Se2 90.67(3) 1_565 5_586
Se2 Bi Se2 81.36(3) . 5_576
Se1 Bi Se2 90.67(3) . 5_576
Se1 Bi Se2 166.08(3) 1_565 5_576
Se2 Bi Se2 82.24(3) 5_586 5_576
Se1 Cd Se1 170.97(4) . 6_656
Se1 Cd Br 92.57(4) . 1_565
Se1 Cd Br 93.46(4) 6_656 1_565
Se1 Cd Br 92.57(4) . .
Se1 Cd Br 93.46(4) 6_656 .
Br Cd Br 96.17(5) 1_565 .
Se1 Cd Se2 90.24(4) . 6_646
Se1 Cd Se2 83.36(4) 6_656 6_646
Br Cd Se2 175.63(5) 1_565 6_646
Br Cd Se2 87.03(3) . 6_646
Se1 Cd Se2 90.24(4) . 6_656
Se1 Cd Se2 83.36(4) 6_656 6_656
Br Cd Se2 87.03(3) 1_565 6_656
Br Cd Se2 175.63(5) . 6_656
Se2 Cd Se2 89.62(4) 6_646 6_656
Cd Se1 Cd 135.27(5) . 6_556
Cd Se1 Bi 113.49(3) . .
Cd Se1 Bi 96.23(3) 6_556 .
Cd Se1 Bi 113.49(3) . 1_545
Cd Se1 Bi 96.23(3) 6_556 1_545
Bi Se1 Bi 93.62(4) . 1_545
Bi Se2 Cd 94.58(4) . 6_556
Bi Se2 Cd 94.58(4) . 6_566
Cd Se2 Cd 89.62(4) 6_556 6_566
Bi Se2 Bi 98.64(3) . 5_586
Cd Se2 Bi 166.38(5) 6_556 5_586
Cd Se2 Bi 92.58(2) 6_566 5_586
Bi Se2 Bi 98.64(3) . 5_576
Cd Se2 Bi 92.58(2) 6_556 5_576
Cd Se2 Bi 166.38(5) 6_566 5_576
Bi Se2 Bi 82.24(3) 5_586 5_576
Cd Br Cd 96.17(5) 1_545 .

loop_
_geom_bond_atom_site_label_1
_geom_bond_atom_site_label_2
_geom_bond_distance
_geom_bond_site_symmetry_2
Bi Se2 2.6959(13) .
Bi Se1 2.8247(9) .
Bi Se1 2.8247(9) 1_565
Bi Se2 3.1317(10) 5_586
Bi Se2 3.1317(10) 5_576
Cd Se1 2.7138(16) .
Cd Se1 2.7237(16) 6_656
Cd Br 2.7677(11) 1_565
Cd Br 2.7677(11) .
Cd Se2 2.9223(11) 6_646
Cd Se2 2.9223(11) 6_656
Se1 Cd 2.7237(16) 6_556
Se1 Bi 2.8247(9) 1_545
Se2 Cd 2.9223(11) 6_556
Se2 Cd 2.9223(11) 6_566
Se2 Bi 3.1317(10) 5_586
Se2 Bi 3.1317(10) 5_576
Br Cd 2.7677(11) 1_545
